data_7000278
loop_
_publ_author_name
'Jean-Baptiste dit Dominique, Fran\,cois'
'Gornitzka, Heinz'
'Sournia-Saquet, Alix'
'Hemmert, Catherine'

_publ_section_title
;
 Dinuclear gold(i) and gold(iii) complexes of bridging functionalized
 bis(N-heterocyclic carbene) ligands: synthesis, structural,
 spectroscopic and electrochemical characterizations
;
_journal_issue 2
_journal_name_full 'Dalton Transactions'
_journal_page_first 340
_journal_page_last 352
_journal_paper_doi 10.1039/b809943j
_journal_year 2009
_chemical_formula_sum 'C30 H34 Au2 F12 N10 O4 P2'
_chemical_formula_weight 1282.55
_chemical_name_systematic
;
?
;
_space_group_IT_number 2
_symmetry_cell_setting triclinic
_symmetry_space_group_name_Hall '-P 1'
_symmetry_space_group_name_H-M 'P -1'
_atom_sites_solution_hydrogens geom
_atom_sites_solution_primary direct
_atom_sites_solution_secondary difmap
_audit_creation_method SHELXL-97
_cell_angle_alpha 81.481(2)
_cell_angle_beta 76.0170(10)
_cell_angle_gamma 84.7700(10)
_cell_formula_units_Z 2
_cell_length_a 11.5723(4)
_cell_length_b 11.8949(4)
_cell_length_c 14.8191(6)
_cell_measurement_reflns_used 9904
_cell_measurement_temperature 173(2)
_cell_measurement_theta_max 0.00
_cell_measurement_theta_min 0.00
_cell_volume 1954.32(12)
_computing_cell_refinement 'Bruker SMART'
_computing_data_collection 'Bruker SMART'
_computing_data_reduction 'Bruker SAINT'
_computing_molecular_graphics 'Bruker SHELXTL'
_computing_publication_material 'Bruker SHELXTL'
_computing_structure_refinement 'SHELXL-97 (Sheldrick, 1997)'
_computing_structure_solution 'SHELXS-97 (Sheldrick, 1990)'
_diffrn_ambient_temperature 173(2)
_diffrn_measured_fraction_theta_full 0.984
_diffrn_measured_fraction_theta_max 0.984
_diffrn_measurement_device_type 'CCD area detector'
_diffrn_measurement_method 'phi and omega scans'
_diffrn_radiation_monochromator graphite
_diffrn_radiation_source 'fine-focus sealed tube'
_diffrn_radiation_type MoK\a
_diffrn_radiation_wavelength 0.71073
_diffrn_reflns_av_R_equivalents 0.1587
_diffrn_reflns_av_sigmaI/netI 0.0999
_diffrn_reflns_limit_h_max 14
_diffrn_reflns_limit_h_min -10
_diffrn_reflns_limit_k_max 14
_diffrn_reflns_limit_k_min -14
_diffrn_reflns_limit_l_max 18
_diffrn_reflns_limit_l_min -16
_diffrn_reflns_number 17635
_diffrn_reflns_theta_full 26.37
_diffrn_reflns_theta_max 26.37
_diffrn_reflns_theta_min 5.12
_exptl_absorpt_coefficient_mu 7.689
_exptl_absorpt_correction_T_max 0.5136
_exptl_absorpt_correction_T_min 0.3085
_exptl_absorpt_correction_type multi-scan
_exptl_absorpt_process_details 'SADABS (Bruker-AXS)'
_exptl_crystal_colour colourless
_exptl_crystal_density_diffrn 2.179
_exptl_crystal_density_method 'not measured'
_exptl_crystal_description block
_exptl_crystal_F_000 1224
_exptl_crystal_size_max 0.20
_exptl_crystal_size_mid 0.10
_exptl_crystal_size_min 0.10
_refine_diff_density_max 3.131
_refine_diff_density_min -3.204
_refine_diff_density_rms 0.232
_refine_ls_extinction_method none
_refine_ls_goodness_of_fit_ref 0.978
_refine_ls_hydrogen_treatment constr
_refine_ls_matrix_type full
_refine_ls_number_parameters 619
_refine_ls_number_reflns 7870
_refine_ls_number_restraints 23
_refine_ls_restrained_S_all 0.978
_refine_ls_R_factor_all 0.0547
_refine_ls_R_factor_gt 0.0432
_refine_ls_shift/su_max 0.001
_refine_ls_shift/su_mean 0.000
_refine_ls_structure_factor_coef Fsqd
_refine_ls_weighting_details 'calc w=1/[\s^2^(Fo^2^)+(0.0551P)^2^+0.0000P] where P=(Fo^2^+2Fc^2^)/3'
_refine_ls_weighting_scheme calc
_refine_ls_wR_factor_gt 0.1088
_refine_ls_wR_factor_ref 0.1147
_reflns_number_gt 6197
_reflns_number_total 7870
_reflns_threshold_expression >2sigma(I)
_cod_data_source_file b809943j.txt
_cod_data_source_block 11
_cod_depositor_comments
;
The following automatic conversions were performed:
'_symmetry_cell_setting' value 'Triclinic' changed to 'triclinic'
according to '/home/saulius/struct/CIF-dictionaries/cif_core.dic'
dictionary named 'cif_core.dic' version 2.4.1 from 2010-06-29.

Automatic conversion script
Id: cif_fix_enum 1527 2010-12-29 10:47:43Z saulius 

The following automatic conversions were performed:

'_exptl_absorpt_correction_type' tag value 'multi-scans' was replaced
with 'multi-scan' value.

Automatic conversion script
Id: cif_fix_values 1646 2011-03-28 12:23:43Z adriana 
;
_cod_original_sg_symbol_H-M P-1
_cod_database_code 7000278

loop_
_symmetry_equiv_pos_as_xyz
'x, y, z'
'-x, -y, -z'

loop_
_atom_site_label
_atom_site_type_symbol
_atom_site_fract_x
_atom_site_fract_y
_atom_site_fract_z
_atom_site_U_iso_or_equiv
_atom_site_adp_type
_atom_site_occupancy
_atom_site_symmetry_multiplicity
_atom_site_calc_flag
_atom_site_refinement_flags
_atom_site_disorder_assembly
_atom_site_disorder_group
Au1 Au 0.95185(2) 0.58807(2) 0.749460(17) 0.02031(10) Uani 1 1 d . B .
Au2 Au 0.88235(2) 0.86410(2) 0.722937(19) 0.02769(10) Uani 1 1 d . B .
N1 N 1.1900(5) 0.5706(5) 0.8034(4) 0.0293(14) Uani 1 1 d . . .
N2 N 1.0534(5) 0.6271(5) 0.9158(4) 0.0262(13) Uani 1 1 d . . .
N3 N 0.8669(5) 0.7166(5) 0.9172(4) 0.0284(14) Uani 1 1 d . . .
N4 N 0.6848(6) 0.8105(7) 0.9033(5) 0.0398(17) Uani 1 1 d . . .
N5 N 0.6134(6) 0.8742(7) 0.7859(5) 0.049(2) Uani 1 1 d . . .
N6 N 1.1169(6) 0.9778(6) 0.6514(5) 0.0371(16) Uani 1 1 d . B .
N7 N 1.0939(5) 0.8777(5) 0.5491(4) 0.0275(13) Uani 1 1 d . B .
N8 N 0.9708(5) 0.7322(5) 0.5584(4) 0.0251(13) Uani 1 1 d . B .
N9 N 0.8392(5) 0.5882(5) 0.5800(4) 0.0269(13) Uani 1 1 d . B .
N10 N 0.7434(5) 0.4879(6) 0.7033(4) 0.0319(14) Uani 1 1 d . B .
O1 O 1.3262(5) 0.7354(5) 0.6660(4) 0.0445(14) Uani 1 1 d . . .
H1 H 1.2859 0.7559 0.7167 0.067 Uiso 1 1 calc R . .
O2 O 0.5535(7) 0.7178(8) 0.6793(5) 0.069(2) Uani 1 1 d . . .
H2 H 0.4831 0.7355 0.6745 0.104 Uiso 1 1 calc R . .
O4 O 0.5274(5) 0.5562(7) 0.8366(5) 0.065(2) Uani 1 1 d . . .
H4A H 0.5399 0.6152 0.7975 0.097 Uiso 1 1 calc R . .
C1 C 1.2673(7) 0.6496(8) 0.6403(5) 0.0367(19) Uani 1 1 d . . .
H1A H 1.3123 0.6291 0.5786 0.044 Uiso 1 1 calc R . .
H1B H 1.1867 0.6799 0.6339 0.044 Uiso 1 1 calc R . .
C2 C 1.2562(6) 0.5445(7) 0.7114(6) 0.0349(18) Uani 1 1 d . . .
H2A H 1.2147 0.4871 0.6909 0.042 Uiso 1 1 calc R . .
H2B H 1.3367 0.5116 0.7155 0.042 Uiso 1 1 calc R . .
C3 C 1.0718(6) 0.5998(6) 0.8264(5) 0.0225(14) Uani 1 1 d . . .
C4 C 1.2447(7) 0.5773(7) 0.8758(6) 0.0344(18) Uani 1 1 d . . .
H4 H 1.3267 0.5599 0.8752 0.041 Uiso 1 1 calc R . .
C5 C 1.1606(7) 0.6127(7) 0.9468(6) 0.0347(18) Uani 1 1 d . . .
H5 H 1.1709 0.6255 1.0061 0.042 Uiso 1 1 calc R . .
C6 C 0.9423(6) 0.6744(6) 0.9680(5) 0.0236(14) Uani 1 1 d . . .
C7 C 0.9232(7) 0.6747(7) 1.0642(5) 0.0339(18) Uani 1 1 d . . .
H7 H 0.9803 0.6421 1.0985 0.041 Uiso 1 1 calc R . .
C8 C 0.8155(7) 0.7257(7) 1.1065(5) 0.0362(19) Uani 1 1 d . . .
H8 H 0.7967 0.7269 1.1724 0.043 Uiso 1 1 calc R . .
C9 C 0.7372(7) 0.7733(7) 1.0570(5) 0.0362(19) Uani 1 1 d . . .
H9 H 0.6645 0.8107 1.0860 0.043 Uiso 1 1 calc R . .
C10 C 0.7667(6) 0.7658(7) 0.9613(5) 0.0315(17) Uani 1 1 d . . .
C11 C 0.7177(7) 0.8442(7) 0.8092(5) 0.0339(18) Uani 1 1 d . . .
C12 C 0.5625(8) 0.8216(11) 0.9370(7) 0.070(4) Uani 1 1 d . . .
H12 H 0.5193 0.8048 1.0002 0.084 Uiso 1 1 calc R . .
C13 C 0.5180(9) 0.8602(12) 0.8634(8) 0.079(4) Uani 1 1 d . . .
H13 H 0.4360 0.8756 0.8635 0.095 Uiso 1 1 calc R . .
C14 C 0.5962(10) 0.9073(10) 0.6909(7) 0.063(3) Uani 1 1 d . . .
H14A H 0.6493 0.9689 0.6585 0.076 Uiso 1 1 calc R . .
H14B H 0.5127 0.9366 0.6937 0.076 Uiso 1 1 calc R . .
C15 C 0.6242(11) 0.8047(12) 0.6354(8) 0.067(3) Uani 1 1 d . . .
H15A H 0.6112 0.8281 0.5715 0.081 Uiso 1 1 calc R . .
H15B H 0.7091 0.7783 0.6295 0.081 Uiso 1 1 calc R . .
O3 O 1.2095(5) 0.8644(5) 0.8053(4) 0.0475(16) Uani 1 1 d D . .
H3 H 1.2134 0.8341 0.7569 0.071 Uiso 1 1 calc R A 1
C16 C 1.2120(12) 0.9809(11) 0.7823(10) 0.045(4) Uani 0.63(2) 1 d PD B 1
H16A H 1.2874 1.0003 0.7364 0.053 Uiso 0.63(2) 1 calc PR B 1
H16B H 1.2084 1.0169 0.8391 0.053 Uiso 0.63(2) 1 calc PR B 1
C17 C 1.1031(9) 1.0276(7) 0.7389(6) 0.045(2) Uani 1 1 d D . .
H17A H 1.0274 1.0057 0.7833 0.054 Uiso 0.63(2) 1 calc PR B 1
H17B H 1.1018 1.1117 0.7257 0.054 Uiso 0.63(2) 1 calc PR B 1
H17C H 1.0272 1.0746 0.7504 0.054 Uiso 0.37(2) 1 calc PR B 2
H17D H 1.1691 1.0781 0.7317 0.054 Uiso 0.37(2) 1 calc PR B 2
C16' C 1.1034(16) 0.9328(15) 0.8272(11) 0.031(6) Uani 0.37(2) 1 d PD B 2
H16C H 1.1005 0.9690 0.8838 0.037 Uiso 0.37(2) 1 calc PR B 2
H16D H 1.0333 0.8862 0.8395 0.037 Uiso 0.37(2) 1 calc PR B 2
C18 C 1.0411(7) 0.9089(6) 0.6352(5) 0.0298(16) Uani 1 1 d . . .
C19 C 1.2157(8) 0.9918(8) 0.5763(7) 0.048(2) Uani 1 1 d . . .
H19 H 1.2810 1.0370 0.5714 0.058 Uiso 1 1 calc R B .
C20 C 1.2008(7) 0.9297(8) 0.5127(6) 0.042(2) Uani 1 1 d . B .
H20 H 1.2535 0.9224 0.4535 0.050 Uiso 1 1 calc R . .
C21 C 1.0498(6) 0.8010(6) 0.5025(5) 0.0276(15) Uani 1 1 d . . .
C22 C 1.0867(7) 0.8018(7) 0.4059(5) 0.0359(18) Uani 1 1 d . B .
H22 H 1.1424 0.8537 0.3685 0.043 Uiso 1 1 calc R . .
C23 C 1.0381(7) 0.7230(8) 0.3661(5) 0.039(2) Uani 1 1 d . . .
H23 H 1.0610 0.7202 0.3004 0.046 Uiso 1 1 calc R B .
C24 C 0.9575(7) 0.6499(7) 0.4221(5) 0.0320(17) Uani 1 1 d . B .
H24 H 0.9243 0.5953 0.3964 0.038 Uiso 1 1 calc R . .
C25 C 0.9253(6) 0.6581(6) 0.5184(5) 0.0272(16) Uani 1 1 d . . .
C26 C 0.8370(6) 0.5557(6) 0.6734(5) 0.0251(15) Uani 1 1 d . . .
C27 C 0.7492(7) 0.5422(8) 0.5545(6) 0.041(2) Uani 1 1 d . . .
H27 H 0.7319 0.5526 0.4942 0.049 Uiso 1 1 calc R B .
C28 C 0.6898(7) 0.4789(8) 0.6332(7) 0.046(2) Uani 1 1 d . B .
H28 H 0.6226 0.4361 0.6381 0.055 Uiso 1 1 calc R . .
C29 C 0.7033(8) 0.4336(8) 0.7997(7) 0.046(2) Uani 1 1 d . . .
H29A H 0.7736 0.4020 0.8241 0.056 Uiso 1 1 calc R B .
H29B H 0.6539 0.3696 0.8004 0.056 Uiso 1 1 calc R . .
C30 C 0.6322(7) 0.5155(9) 0.8622(6) 0.048(2) Uani 1 1 d . B .
H30A H 0.6131 0.4771 0.9276 0.058 Uiso 1 1 calc R . .
H30B H 0.6810 0.5804 0.8601 0.058 Uiso 1 1 calc R . .
P1 P 0.44846(18) 0.23450(18) 0.64374(15) 0.0344(5) Uani 1 1 d . . .
F1 F 0.5880(4) 0.2115(5) 0.6395(4) 0.0599(16) Uani 1 1 d . . .
F2 F 0.4418(5) 0.3267(5) 0.7130(4) 0.0632(17) Uani 1 1 d . . .
F3 F 0.3087(4) 0.2583(5) 0.6490(5) 0.0650(16) Uani 1 1 d . . .
F4 F 0.4171(6) 0.1415(5) 0.7332(4) 0.0689(17) Uani 1 1 d . . .
F5 F 0.4770(6) 0.3293(6) 0.5556(5) 0.085(2) Uani 1 1 d . . .
F6 F 0.4551(5) 0.1372(5) 0.5788(4) 0.0672(17) Uani 1 1 d . . .
P2 P 0.8015(7) 0.1209(6) 0.9289(5) 0.0348(16) Uani 0.596(11) 1 d PD C 1
F7 F 0.8920(11) 0.2036(9) 0.8541(8) 0.055(3) Uani 0.596(11) 1 d PD C 1
F8 F 0.7152(9) 0.2297(7) 0.9569(7) 0.042(3) Uani 0.596(11) 1 d PD C 1
F9 F 0.8753(7) 0.1395(7) 1.0042(6) 0.050(3) Uani 0.596(11) 1 d PD C 1
F10 F 0.7150(7) 0.0438(7) 1.0096(7) 0.051(3) Uani 0.596(11) 1 d PD C 1
F11 F 0.8858(14) 0.0110(12) 0.9039(11) 0.059(4) Uani 0.596(11) 1 d PD C 1
F12 F 0.7335(14) 0.1071(12) 0.8517(10) 0.074(4) Uani 0.596(11) 1 d PD C 1
P2' P 0.7567(8) 0.1246(10) 0.9188(7) 0.028(2) Uani 0.404(11) 1 d PD C 2
F7' F 0.6529(11) 0.0411(10) 0.9411(11) 0.063(5) Uani 0.404(11) 1 d PD C 2
F8' F 0.7449(16) 0.136(2) 1.0263(9) 0.123(11) Uani 0.404(11) 1 d PD C 2
F9' F 0.6591(16) 0.2288(14) 0.9123(17) 0.103(9) Uani 0.404(11) 1 d PD C 2
F10' F 0.8603(18) 0.215(2) 0.8912(18) 0.128(14) Uani 0.404(11) 1 d PD C 2
F11' F 0.774(2) 0.125(2) 0.8096(10) 0.088(8) Uani 0.404(11) 1 d PD C 2
F12' F 0.857(2) 0.025(2) 0.9235(18) 0.100(13) Uani 0.404(11) 1 d PD C 2

loop_
_atom_site_aniso_label
_atom_site_aniso_U_11
_atom_site_aniso_U_22
_atom_site_aniso_U_33
_atom_site_aniso_U_23
_atom_site_aniso_U_13
_atom_site_aniso_U_12
Au1 0.01841(15) 0.01914(16) 0.02439(15) -0.00524(11) -0.00534(10) -0.00145(10)
Au2 0.03783(18) 0.01944(17) 0.02629(16) -0.00657(12) -0.00702(12) 0.00053(12)
N1 0.033(3) 0.022(3) 0.037(4) -0.005(3) -0.013(3) -0.001(3)
N2 0.028(3) 0.027(3) 0.026(3) -0.003(3) -0.009(2) -0.008(2)
N3 0.025(3) 0.028(3) 0.029(3) -0.007(3) 0.004(2) -0.003(3)
N4 0.031(4) 0.055(5) 0.032(4) -0.016(3) -0.002(3) 0.015(3)
N5 0.040(4) 0.062(5) 0.043(4) -0.018(4) -0.014(3) 0.030(4)
N6 0.039(4) 0.023(4) 0.057(4) -0.013(3) -0.021(3) -0.002(3)
N7 0.031(3) 0.024(3) 0.028(3) 0.005(3) -0.012(3) -0.005(3)
N8 0.028(3) 0.025(3) 0.022(3) -0.008(3) -0.002(2) -0.003(2)
N9 0.026(3) 0.029(3) 0.031(3) -0.009(3) -0.013(2) -0.003(2)
N10 0.025(3) 0.036(4) 0.037(4) -0.005(3) -0.009(3) -0.011(3)
O1 0.046(3) 0.043(4) 0.043(4) -0.006(3) -0.003(3) -0.010(3)
O2 0.070(5) 0.086(6) 0.061(5) -0.007(4) -0.034(4) 0.004(5)
O4 0.033(3) 0.092(6) 0.063(5) -0.003(4) -0.002(3) -0.007(3)
C1 0.034(4) 0.045(5) 0.027(4) -0.007(4) 0.000(3) 0.005(4)
C2 0.024(4) 0.035(5) 0.046(5) -0.014(4) -0.008(3) 0.009(3)
C3 0.021(3) 0.012(3) 0.035(4) -0.004(3) -0.007(3) -0.001(2)
C4 0.024(4) 0.037(5) 0.045(5) -0.002(4) -0.015(3) -0.004(3)
C5 0.036(4) 0.037(5) 0.034(4) 0.003(4) -0.018(3) -0.008(3)
C6 0.030(4) 0.020(3) 0.022(3) -0.002(3) -0.006(3) -0.009(3)
C7 0.043(5) 0.034(5) 0.025(4) 0.000(3) -0.005(3) -0.017(4)
C8 0.043(5) 0.041(5) 0.023(4) -0.009(4) 0.003(3) -0.012(4)
C9 0.040(4) 0.034(5) 0.032(4) -0.011(4) 0.004(3) -0.010(3)
C10 0.032(4) 0.029(4) 0.032(4) -0.008(3) -0.001(3) -0.004(3)
C11 0.040(4) 0.029(4) 0.030(4) -0.011(3) -0.003(3) 0.012(3)
C12 0.037(5) 0.114(10) 0.050(6) -0.025(6) 0.001(4) 0.034(6)
C13 0.034(5) 0.134(12) 0.065(7) -0.038(8) -0.008(5) 0.049(7)
C14 0.075(7) 0.062(7) 0.045(6) 0.001(5) -0.018(5) 0.033(6)
C15 0.070(7) 0.088(9) 0.048(6) -0.017(6) -0.028(5) 0.023(7)
O3 0.068(4) 0.035(4) 0.040(3) -0.013(3) -0.013(3) 0.007(3)
C16 0.060(10) 0.036(8) 0.043(8) -0.013(7) -0.019(7) -0.001(7)
C17 0.073(6) 0.023(4) 0.049(5) -0.011(4) -0.035(5) 0.006(4)
C16' 0.045(13) 0.030(12) 0.022(11) -0.014(9) -0.014(9) 0.004(9)
C18 0.042(4) 0.016(4) 0.032(4) -0.002(3) -0.009(3) -0.004(3)
C19 0.037(5) 0.041(5) 0.070(6) 0.000(5) -0.018(4) -0.016(4)
C20 0.042(5) 0.042(5) 0.042(5) 0.004(4) -0.011(4) -0.016(4)
C21 0.034(4) 0.017(4) 0.032(4) -0.002(3) -0.009(3) 0.000(3)
C22 0.047(5) 0.030(4) 0.029(4) 0.000(3) -0.006(3) -0.003(4)
C23 0.044(5) 0.049(5) 0.018(4) -0.003(4) -0.004(3) 0.009(4)
C24 0.035(4) 0.033(4) 0.032(4) -0.014(4) -0.014(3) 0.008(3)
C25 0.030(4) 0.025(4) 0.027(4) -0.012(3) -0.006(3) 0.007(3)
C26 0.023(3) 0.021(4) 0.031(4) -0.005(3) -0.006(3) 0.002(3)
C27 0.038(4) 0.052(6) 0.040(5) -0.013(4) -0.019(4) -0.011(4)
C28 0.034(5) 0.053(6) 0.061(6) -0.020(5) -0.018(4) -0.013(4)
C29 0.037(5) 0.048(6) 0.052(5) 0.003(5) -0.004(4) -0.023(4)
C30 0.028(4) 0.073(7) 0.039(5) 0.001(5) -0.002(4) -0.010(4)
P1 0.0300(10) 0.0275(11) 0.0445(12) -0.0069(9) -0.0039(9) -0.0048(8)
F1 0.033(3) 0.066(4) 0.083(4) -0.036(3) -0.005(3) 0.005(2)
F2 0.051(3) 0.049(4) 0.098(5) -0.042(3) -0.018(3) 0.008(3)
F3 0.035(3) 0.067(4) 0.097(5) -0.013(4) -0.019(3) -0.007(3)
F4 0.088(4) 0.050(4) 0.055(4) 0.007(3) 0.003(3) -0.002(3)
F5 0.077(4) 0.077(5) 0.089(5) 0.052(4) -0.023(4) -0.025(4)
F6 0.070(4) 0.074(4) 0.068(4) -0.039(3) -0.013(3) -0.019(3)
P2 0.051(4) 0.025(2) 0.024(2) -0.0091(17) 0.005(3) -0.005(3)
F7 0.080(9) 0.035(6) 0.040(6) 0.011(5) -0.003(6) -0.014(5)
F8 0.053(6) 0.017(4) 0.047(6) -0.006(4) 0.005(4) 0.003(4)
F9 0.053(6) 0.044(6) 0.050(6) -0.009(4) -0.007(4) 0.000(4)
F10 0.044(5) 0.027(5) 0.065(7) 0.007(4) 0.015(5) -0.007(4)
F11 0.090(11) 0.034(6) 0.045(7) -0.026(5) 0.010(7) 0.011(6)
F12 0.110(12) 0.067(9) 0.063(10) -0.027(8) -0.045(9) -0.011(8)
P2' 0.025(4) 0.028(3) 0.029(4) -0.011(3) 0.005(3) -0.005(4)
F7' 0.050(8) 0.033(8) 0.093(12) -0.031(8) 0.023(8) -0.008(6)
F8' 0.097(15) 0.23(3) 0.052(11) -0.068(16) 0.011(10) -0.054(17)
F9' 0.061(13) 0.052(11) 0.14(2) 0.039(13) 0.047(12) 0.017(10)
F10' 0.061(12) 0.17(3) 0.16(3) -0.11(2) 0.044(14) -0.073(14)
F11' 0.108(16) 0.119(18) 0.019(9) 0.005(10) 0.010(9) -0.001(13)
F12' 0.066(12) 0.10(2) 0.081(19) 0.049(15) 0.028(12) 0.051(12)

loop_
_atom_type_symbol
_atom_type_description
_atom_type_scat_dispersion_real
_atom_type_scat_dispersion_imag
_atom_type_scat_source
C C 0.0033 0.0016 'International Tables Vol C Tables 4.2.6.8 and 6.1.1.4'
H H 0.0000 0.0000 'International Tables Vol C Tables 4.2.6.8 and 6.1.1.4'
N N 0.0061 0.0033 'International Tables Vol C Tables 4.2.6.8 and 6.1.1.4'
O O 0.0106 0.0060 'International Tables Vol C Tables 4.2.6.8 and 6.1.1.4'
F F 0.0171 0.0103 'International Tables Vol C Tables 4.2.6.8 and 6.1.1.4'
P P 0.1023 0.0942 'International Tables Vol C Tables 4.2.6.8 and 6.1.1.4'
Au Au -2.0133 8.8022 'International Tables Vol C Tables 4.2.6.8 and 6.1.1.4'

loop_
_geom_angle_atom_site_label_1
_geom_angle_atom_site_label_2
_geom_angle_atom_site_label_3
_geom_angle
_geom_angle_site_symmetry_1
_geom_angle_site_symmetry_3
_geom_angle_publ_flag
C3 Au1 C26 173.1(3) . . ?
C3 Au1 Au2 94.36(19) . . ?
C26 Au1 Au2 92.6(2) . . ?
C11 Au2 C18 171.7(3) . . ?
C11 Au2 Au1 92.3(2) . . ?
C18 Au2 Au1 96.0(2) . . ?
C3 N1 C4 112.1(6) . . ?
C3 N1 C2 125.0(6) . . ?
C4 N1 C2 122.7(6) . . ?
C3 N2 C5 110.9(6) . . ?
C3 N2 C6 124.7(6) . . ?
C5 N2 C6 124.1(6) . . ?
C6 N3 C10 116.6(6) . . ?
C11 N4 C12 112.0(8) . . ?
C11 N4 C10 124.5(6) . . ?
C12 N4 C10 123.5(7) . . ?
C11 N5 C13 111.6(8) . . ?
C11 N5 C14 126.1(8) . . ?
C13 N5 C14 122.1(8) . . ?
C18 N6 C19 111.1(7) . . ?
C18 N6 C17 125.2(7) . . ?
C19 N6 C17 123.5(7) . . ?
C18 N7 C20 110.4(7) . . ?
C18 N7 C21 126.1(6) . . ?
C20 N7 C21 123.5(6) . . ?
C21 N8 C25 117.2(6) . . ?
C27 N9 C26 111.2(7) . . ?
C27 N9 C25 124.9(7) . . ?
C26 N9 C25 123.9(6) . . ?
C28 N10 C26 111.6(7) . . ?
C28 N10 C29 124.1(7) . . ?
C26 N10 C29 124.3(6) . . ?
O1 C1 C2 112.0(7) . . ?
N1 C2 C1 111.1(6) . . ?
N1 C3 N2 103.6(6) . . ?
N1 C3 Au1 126.6(5) . . ?
N2 C3 Au1 129.5(5) . . ?
C5 C4 N1 107.3(6) . . ?
C4 C5 N2 106.1(6) . . ?
N3 C6 C7 125.2(7) . . ?
N3 C6 N2 114.5(6) . . ?
C7 C6 N2 120.3(7) . . ?
C8 C7 C6 115.4(8) . . ?
C9 C8 C7 121.7(7) . . ?
C8 C9 C10 117.1(7) . . ?
N3 C10 C9 124.1(8) . . ?
N3 C10 N4 115.2(6) . . ?
C9 C10 N4 120.7(7) . . ?
N5 C11 N4 103.2(6) . . ?
N5 C11 Au2 126.1(6) . . ?
N4 C11 Au2 130.4(6) . . ?
C13 C12 N4 105.9(9) . . ?
C12 C13 N5 107.4(8) . . ?
N5 C14 C15 110.4(8) . . ?
O2 C15 C14 110.8(10) . . ?
C16 O3 C16' 60.4(11) . . ?
O3 C16 C17 109.8(9) . . ?
N6 C17 C16 107.6(7) . . ?
N6 C17 C16' 112.4(8) . . ?
C16 C17 C16' 52.5(9) . . ?
O3 C16' C17 107.0(11) . . ?
N6 C18 N7 104.7(7) . . ?
N6 C18 Au2 126.1(6) . . ?
N7 C18 Au2 129.3(5) . . ?
C20 C19 N6 106.8(8) . . ?
C19 C20 N7 107.0(8) . . ?
N8 C21 C22 124.3(7) . . ?
N8 C21 N7 114.4(6) . . ?
C22 C21 N7 121.3(7) . . ?
C21 C22 C23 117.2(8) . . ?
C24 C23 C22 119.9(7) . . ?
C23 C24 C25 118.0(8) . . ?
N8 C25 C24 123.4(7) . . ?
N8 C25 N9 115.5(6) . . ?
C24 C25 N9 121.1(7) . . ?
N10 C26 N9 103.6(6) . . ?
N10 C26 Au1 126.7(5) . . ?
N9 C26 Au1 129.6(5) . . ?
C28 C27 N9 105.9(7) . . ?
N10 C28 C27 107.7(7) . . ?
N10 C29 C30 111.8(8) . . ?
O4 C30 C29 112.4(8) . . ?
F5 P1 F4 178.5(4) . . ?
F5 P1 F2 90.9(4) . . ?
F4 P1 F2 88.2(4) . . ?
F5 P1 F6 92.0(4) . . ?
F4 P1 F6 89.0(3) . . ?
F2 P1 F6 177.1(4) . . ?
F5 P1 F1 90.2(4) . . ?
F4 P1 F1 90.9(4) . . ?
F2 P1 F1 89.5(3) . . ?
F6 P1 F1 89.9(3) . . ?
F5 P1 F3 90.0(4) . . ?
F4 P1 F3 88.9(4) . . ?
F2 P1 F3 89.9(3) . . ?
F6 P1 F3 90.7(3) . . ?
F1 P1 F3 179.3(3) . . ?
F12 P2 F11 90.4(7) . . ?
F12 P2 F10 94.0(9) . . ?
F11 P2 F10 89.9(8) . . ?
F12 P2 F8 90.2(7) . . ?
F11 P2 F8 178.4(9) . . ?
F10 P2 F8 88.7(5) . . ?
F12 P2 F9 177.1(9) . . ?
F11 P2 F9 89.9(7) . . ?
F10 P2 F9 88.9(6) . . ?
F8 P2 F9 89.5(6) . . ?
F12 P2 F7 90.5(8) . . ?
F11 P2 F7 91.9(8) . . ?
F10 P2 F7 175.2(8) . . ?
F8 P2 F7 89.5(6) . . ?
F9 P2 F7 86.6(7) . . ?
F7' P2' F11' 91.7(11) . . ?
F7' P2' F12' 93.9(13) . . ?
F11' P2' F12' 91.5(11) . . ?
F7' P2' F8' 93.4(11) . . ?
F11' P2' F8' 174.5(15) . . ?
F12' P2' F8' 90.3(13) . . ?
F7' P2' F9' 88.3(9) . . ?
F11' P2' F9' 88.0(13) . . ?
F12' P2' F9' 177.7(14) . . ?
F8' P2' F9' 90.0(12) . . ?
F7' P2' F10' 176.8(14) . . ?
F11' P2' F10' 86.0(12) . . ?
F12' P2' F10' 88.4(13) . . ?
F8' P2' F10' 88.8(12) . . ?
F9' P2' F10' 89.3(12) . . ?

loop_
_geom_bond_atom_site_label_1
_geom_bond_atom_site_label_2
_geom_bond_distance
_geom_bond_site_symmetry_2
_geom_bond_publ_flag
Au1 C3 2.023(7) . ?
Au1 C26 2.033(7) . ?
Au1 Au2 3.2971(4) . ?
Au2 C11 2.034(8) . ?
Au2 C18 2.042(8) . ?
N1 C3 1.353(8) . ?
N1 C4 1.386(10) . ?
N1 C2 1.455(9) . ?
N2 C3 1.373(9) . ?
N2 C5 1.411(9) . ?
N2 C6 1.445(9) . ?
N3 C6 1.306(9) . ?
N3 C10 1.319(9) . ?
N4 C11 1.362(10) . ?
N4 C12 1.384(11) . ?
N4 C10 1.444(10) . ?
N5 C11 1.338(10) . ?
N5 C13 1.389(13) . ?
N5 C14 1.460(12) . ?
N6 C18 1.338(10) . ?
N6 C19 1.392(11) . ?
N6 C17 1.472(10) . ?
N7 C18 1.364(9) . ?
N7 C20 1.387(10) . ?
N7 C21 1.418(9) . ?
N8 C21 1.327(9) . ?
N8 C25 1.341(9) . ?
N9 C27 1.372(9) . ?
N9 C26 1.375(9) . ?
N9 C25 1.415(10) . ?
N10 C28 1.353(10) . ?
N10 C26 1.357(9) . ?
N10 C29 1.462(11) . ?
O1 C1 1.421(11) . ?
O2 C15 1.364(15) . ?
O4 C30 1.383(10) . ?
C1 C2 1.504(12) . ?
C4 C5 1.340(10) . ?
C6 C7 1.388(10) . ?
C7 C8 1.382(11) . ?
C8 C9 1.336(12) . ?
C9 C10 1.391(11) . ?
C12 C13 1.321(14) . ?
C14 C15 1.538(15) . ?
O3 C16 1.378(13) . ?
O3 C16' 1.405(15) . ?
C16 C17 1.570(14) . ?
C17 C16' 1.596(17) . ?
C19 C20 1.331(13) . ?
C21 C22 1.390(10) . ?
C22 C23 1.402(12) . ?
C23 C24 1.369(12) . ?
C24 C25 1.401(10) . ?
C27 C28 1.358(13) . ?
C29 C30 1.496(13) . ?
P1 F5 1.584(6) . ?
P1 F4 1.587(6) . ?
P1 F2 1.594(5) . ?
P1 F6 1.597(5) . ?
P1 F1 1.601(5) . ?
P1 F3 1.601(5) . ?
P2 F12 1.572(12) . ?
P2 F11 1.591(13) . ?
P2 F10 1.593(10) . ?
P2 F8 1.603(10) . ?
P2 F9 1.610(11) . ?
P2 F7 1.612(12) . ?
P2' F7' 1.571(14) . ?
P2' F11' 1.582(16) . ?
P2' F12' 1.583(17) . ?
P2' F8' 1.591(13) . ?
P2' F9' 1.607(14) . ?
P2' F10' 1.618(16) . ?
